data_7009245
loop_
_publ_author_name
'De-qiang Ma'
'Shiro Hikichi'
'Munetaka Akita'
'Yoshihiko Moro-oka'

_publ_section_title
;
 An entry to half-sandwich complexes of first row transition metals
 (Ni, Co, Mn) containing the Kl\"aui tripodal ligand, LOMe: synthesis
 and crystal structures of oligomeric, [LOMeM(\m-X)(L)]n
 (n&#x00A0;=&#x00A0;2, 4), and monomeric complexes, LOMeM(L2)(X)
;
_journal_issue 7
_journal_name_full 'J. Chem. Soc., Dalton Trans.'
_journal_page_first 1123
_journal_page_last 1134
_journal_paper_doi 10.1039/a909580b
_journal_year 2000
_chemical_formula_sum 'C49.5 H103 Cl11 Co4 N12 Ni4 O36 P12'
_chemical_formula_weight 2674.59
_chemical_name_common 'compound 3'
_chemical_name_systematic
; 
 ? 
;
_space_group_IT_number 14
_symmetry_space_group_name_Hall '-P 2yn'
_symmetry_space_group_name_H-M 'P 1 21/n 1'
_atom_sites_solution_hydrogens geom
_atom_sites_solution_primary direct
_atom_sites_solution_secondary difmap
_audit_creation_method SHELXL-97
_cell_angle_alpha 90.00
_cell_angle_beta 91.61(5)
_cell_angle_gamma 90.00
_cell_formula_units_Z 4
_cell_length_a 15.391(8)
_cell_length_b 27.946(5)
_cell_length_c 23.403(11)
_cell_measurement_temperature 213(2)
_cell_volume 10062(7)
_computing_structure_refinement 'SHELXL-97 (Sheldrick, 1997)'
_computing_structure_solution 'SHELXS-97 (Sheldrick, 1990)'
_diffrn_ambient_temperature 213(2)
_diffrn_measured_fraction_theta_full 0.626
_diffrn_measured_fraction_theta_max 0.626
_diffrn_radiation_monochromator graphite
_diffrn_radiation_source 'fine-focus sealed tube'
_diffrn_radiation_type MoK\a
_diffrn_radiation_wavelength 0.71070
_diffrn_reflns_av_R_equivalents 0.0000
_diffrn_reflns_av_sigmaI/netI 0.0957
_diffrn_reflns_limit_h_max 19
_diffrn_reflns_limit_h_min 0
_diffrn_reflns_limit_k_max 33
_diffrn_reflns_limit_k_min 0
_diffrn_reflns_limit_l_max 29
_diffrn_reflns_limit_l_min -30
_diffrn_reflns_number 14590
_diffrn_reflns_theta_full 27.59
_diffrn_reflns_theta_max 27.59
_diffrn_reflns_theta_min 1.14
_exptl_absorpt_coefficient_mu 1.938
_exptl_crystal_density_diffrn 1.766
_exptl_crystal_density_method 'not measured'
_exptl_crystal_F_000 5436
_refine_diff_density_max 1.643
_refine_diff_density_min -1.999
_refine_diff_density_rms 0.180
_refine_ls_extinction_method none
_refine_ls_goodness_of_fit_ref 1.430
_refine_ls_hydrogen_treatment mixed
_refine_ls_matrix_type full
_refine_ls_number_parameters 1186
_refine_ls_number_reflns 14590
_refine_ls_number_restraints 0
_refine_ls_restrained_S_all 1.430
_refine_ls_R_factor_all 0.1233
_refine_ls_R_factor_gt 0.0888
_refine_ls_shift/su_max 0.124
_refine_ls_shift/su_mean 0.009
_refine_ls_structure_factor_coef Fsqd
_refine_ls_weighting_details 'calc w=1/[\s^2^(Fo^2^)+(0.1000P)^2^+0.0000P] where P=(Fo^2^+2Fc^2^)/3'
_refine_ls_weighting_scheme calc
_refine_ls_wR_factor_gt 0.1995
_refine_ls_wR_factor_ref 0.2163
_reflns_number_gt 11202
_reflns_number_total 14590
_reflns_threshold_expression >2sigma(I)
_cod_data_source_file a909580b.txt
_cod_data_source_block 3
_cod_original_formula_sum 'C49.50 H103 Cl11 Co4 N12 Ni4 O36 P12'
_cod_database_code 7009245

loop_
_symmetry_equiv_pos_as_xyz
'x, y, z'
'-x+1/2, y+1/2, -z+1/2'
'-x, -y, -z'
'x-1/2, -y-1/2, z-1/2'

loop_
_atom_site_label
_atom_site_type_symbol
_atom_site_fract_x
_atom_site_fract_y
_atom_site_fract_z
_atom_site_U_iso_or_equiv
_atom_site_adp_type
_atom_site_occupancy
_atom_site_symmetry_multiplicity
_atom_site_calc_flag
_atom_site_refinement_flags
_atom_site_disorder_assembly
_atom_site_disorder_group
Ni1 Ni 0.30012(11) 0.16912(5) 0.63338(6) 0.0342(4) Uani 1 1 d . . .
Ni2 Ni 0.37683(11) 0.24896(5) 0.72303(6) 0.0333(4) Uani 1 1 d . . .
Ni3 Ni 0.24576(11) 0.16625(5) 0.76641(6) 0.0338(4) Uani 1 1 d . . .
Ni4 Ni 0.17153(10) 0.25066(5) 0.68219(6) 0.0332(4) Uani 1 1 d . . .
Co1 Co 0.35060(12) 0.09424(6) 0.49868(7) 0.0415(4) Uani 1 1 d . . .
Co2 Co 0.57446(12) 0.32746(6) 0.76524(7) 0.0418(4) Uani 1 1 d . . .
Co3 Co 0.19389(13) 0.08610(6) 0.89594(7) 0.0421(4) Uani 1 1 d . . .
Co4 Co -0.02379(12) 0.33274(6) 0.64434(8) 0.0435(4) Uani 1 1 d . . .
Cl1 Cl 0.8915(4) 0.08274(19) 0.9976(2) 0.1031(18) Uani 1 1 d . . .
Cl2 Cl 0.8008(5) 0.1350(3) 0.9093(3) 0.158(3) Uani 1 1 d . . .
Cl3 Cl 0.6821(4) 0.08282(15) 0.4330(2) 0.0889(15) Uani 1 1 d . . .
Cl4 Cl 0.7351(4) 0.16267(19) 0.5025(3) 0.1016(17) Uani 1 1 d . . .
Cl5 Cl 0.6893(18) 0.0702(8) 0.7711(11) 0.447(17) Uani 1 1 d . . .
Cl6 Cl 0.6537(14) -0.0041(7) 0.7154(8) 0.358(10) Uani 1 1 d . . .
Cl7 Cl 0.7493(5) -0.0351(2) 0.8772(3) 0.126(2) Uani 1 1 d . . .
Cl8 Cl 0.9335(5) -0.0328(2) 0.8695(4) 0.133(3) Uani 1 1 d . . .
Cl9 Cl 0.5697(7) 0.4947(4) 0.8833(8) 0.273(8) Uani 1 1 d . . .
Cl10 Cl 0.6559(9) 0.5755(5) 0.9094(9) 0.361(12) Uani 1 1 d . . .
Cl11 Cl 0.0590(13) 0.4819(4) 0.4599(7) 0.277(9) Uani 1 1 d . . .
P11 P 0.4418(2) 0.14021(11) 0.54345(14) 0.0394(8) Uani 1 1 d . . .
P12 P 0.3107(2) 0.06532(11) 0.57967(15) 0.0415(8) Uani 1 1 d . . .
P13 P 0.2518(2) 0.14869(11) 0.50276(14) 0.0410(8) Uani 1 1 d . . .
P21 P 0.5190(2) 0.27251(11) 0.81867(14) 0.0402(8) Uani 1 1 d . . .
P22 P 0.4462(2) 0.35397(11) 0.74537(14) 0.0392(8) Uani 1 1 d . . .
P23 P 0.5684(2) 0.27942(12) 0.69250(14) 0.0420(8) Uani 1 1 d . . .
P31 P 0.1037(2) 0.13512(11) 0.85496(14) 0.0414(8) Uani 1 1 d . . .
P32 P 0.2306(2) 0.06017(11) 0.81231(15) 0.0430(8) Uani 1 1 d . . .
P33 P 0.2954(2) 0.13949(11) 0.89521(14) 0.0400(8) Uani 1 1 d . . .
P41 P 0.0300(2) 0.27964(11) 0.58775(14) 0.0374(7) Uani 1 1 d . . .
P42 P 0.1050(2) 0.35728(11) 0.66782(15) 0.0414(8) Uani 1 1 d . . .
P43 P -0.0206(2) 0.28143(12) 0.71376(15) 0.0430(8) Uani 1 1 d . . .
O111 O 0.4210(6) 0.1599(3) 0.6017(3) 0.040(2) Uani 1 1 d . . .
O112 O 0.4629(6) 0.1837(3) 0.5016(4) 0.046(2) Uani 1 1 d . . .
O113 O 0.5370(6) 0.1172(3) 0.5481(4) 0.047(2) Uani 1 1 d . . .
O121 O 0.2780(6) 0.0976(3) 0.6242(3) 0.044(2) Uani 1 1 d . . .
O122 O 0.3927(6) 0.0356(3) 0.6043(4) 0.049(2) Uani 1 1 d . . .
O123 O 0.2441(7) 0.0216(3) 0.5735(4) 0.054(2) Uani 1 1 d . . .
O131 O 0.2492(5) 0.1813(3) 0.5536(3) 0.0372(19) Uani 1 1 d . . .
O132 O 0.1618(6) 0.1216(3) 0.4927(4) 0.055(3) Uani 1 1 d . . .
O133 O 0.2468(7) 0.1821(3) 0.4471(4) 0.051(3) Uani 1 1 d . . .
O211 O 0.4555(5) 0.2378(2) 0.7931(3) 0.0356(19) Uani 1 1 d . . .
O212 O 0.5906(6) 0.2407(3) 0.8529(4) 0.053(3) Uani 1 1 d . . .
O213 O 0.4790(6) 0.2987(3) 0.8722(4) 0.046(2) Uani 1 1 d . . .
O221 O 0.3712(6) 0.3201(2) 0.7425(4) 0.040(2) Uani 1 1 d . . .
O222 O 0.4174(6) 0.3984(3) 0.7859(4) 0.051(2) Uani 1 1 d . . .
O223 O 0.4525(6) 0.3834(3) 0.6876(4) 0.045(2) Uani 1 1 d . . .
O231 O 0.4823(5) 0.2583(3) 0.6738(4) 0.0379(19) Uani 1 1 d . . .
O232 O 0.6134(7) 0.3011(3) 0.6359(4) 0.054(2) Uani 1 1 d . . .
O233 O 0.6371(6) 0.2385(3) 0.7054(4) 0.051(2) Uani 1 1 d . . .
O311 O 0.1259(6) 0.1569(3) 0.7983(3) 0.0382(19) Uani 1 1 d . . .
O312 O 0.0845(6) 0.1766(3) 0.9003(4) 0.049(2) Uani 1 1 d . . .
O313 O 0.0057(6) 0.1139(3) 0.8496(4) 0.052(2) Uani 1 1 d . . .
O321 O 0.2670(6) 0.0941(3) 0.7699(3) 0.040(2) Uani 1 1 d . . .
O322 O 0.1476(6) 0.0334(3) 0.7876(4) 0.050(2) Uani 1 1 d . . .
O323 O 0.2930(7) 0.0154(3) 0.8165(4) 0.054(3) Uani 1 1 d . . .
O331 O 0.2965(6) 0.1744(3) 0.8466(3) 0.043(2) Uani 1 1 d . . .
O332 O 0.3836(7) 0.1114(3) 0.9027(4) 0.052(2) Uani 1 1 d . . .
O333 O 0.3035(7) 0.1695(3) 0.9528(4) 0.048(2) Uani 1 1 d . . .
O411 O 0.0949(5) 0.2445(3) 0.6104(3) 0.0369(19) Uani 1 1 d . . .
O412 O -0.0428(6) 0.2501(3) 0.5527(4) 0.052(3) Uani 1 1 d . . .
O413 O 0.0685(6) 0.3098(3) 0.5358(4) 0.049(2) Uani 1 1 d . . .
O421 O 0.1791(6) 0.3228(3) 0.6700(4) 0.043(2) Uani 1 1 d . . .
O422 O 0.1363(7) 0.4020(3) 0.6294(4) 0.054(2) Uani 1 1 d . . .
O423 O 0.0968(6) 0.3850(3) 0.7281(4) 0.049(2) Uani 1 1 d . . .
O431 O 0.0636(6) 0.2581(3) 0.7307(4) 0.041(2) Uani 1 1 d . . .
O432 O -0.0629(7) 0.3007(3) 0.7710(4) 0.058(3) Uani 1 1 d . . .
O433 O -0.0917(7) 0.2419(3) 0.6981(4) 0.058(3) Uani 1 1 d . . .
N11 N 0.3608(7) 0.1733(3) 0.7164(4) 0.038(2) Uani 1 1 d . . .
N12 N 0.4220(7) 0.1475(3) 0.7280(4) 0.037(2) Uani 1 1 d . . .
N13 N 0.4791(8) 0.1227(4) 0.7392(5) 0.057(3) Uani 1 1 d . . .
N21 N 0.2485(6) 0.2433(3) 0.7586(4) 0.030(2) Uani 1 1 d . . .
N22 N 0.2322(7) 0.2676(3) 0.8000(4) 0.039(2) Uani 1 1 d . . .
N23 N 0.2151(9) 0.2908(4) 0.8373(5) 0.056(3) Uani 1 1 d . . .
N31 N 0.1869(7) 0.1746(3) 0.6828(4) 0.034(2) Uani 1 1 d . . .
N32 N 0.1236(7) 0.1507(3) 0.6700(4) 0.040(3) Uani 1 1 d . . .
N33 N 0.0652(8) 0.1269(4) 0.6584(5) 0.052(3) Uani 1 1 d . . .
N41 N 0.2992(7) 0.2458(3) 0.6463(4) 0.036(2) Uani 1 1 d . . .
N42 N 0.3158(7) 0.2716(3) 0.6068(4) 0.037(2) Uani 1 1 d . . .
N43 N 0.3325(8) 0.2973(4) 0.5701(5) 0.050(3) Uani 1 1 d . . .
C112 C 0.5066(11) 0.2251(4) 0.5254(6) 0.056(4) Uani 1 1 d . . .
H1 H 0.5682 0.2215 0.5217 0.056 Uiso 1 1 calc R . .
H2 H 0.4932 0.2281 0.5650 0.056 Uiso 1 1 calc R . .
H3 H 0.4874 0.2533 0.5051 0.056 Uiso 1 1 calc R . .
C113 C 0.5683(9) 0.0912(5) 0.5957(5) 0.053(4) Uani 1 1 d . . .
H4 H 0.5528 0.0581 0.5912 0.053 Uiso 1 1 calc R . .
H5 H 0.5431 0.1036 0.6297 0.053 Uiso 1 1 calc R . .
H6 H 0.6304 0.0941 0.5988 0.053 Uiso 1 1 calc R . .
C122 C 0.3902(13) 0.0177(5) 0.6605(6) 0.067(5) Uani 1 1 d . . .
H7 H 0.3980 0.0436 0.6872 0.067 Uiso 1 1 calc R . .
H8 H 0.4360 -0.0052 0.6664 0.067 Uiso 1 1 calc R . .
H9 H 0.3351 0.0027 0.6663 0.067 Uiso 1 1 calc R . .
C123 C 0.1521(10) 0.0274(5) 0.5704(7) 0.060(4) Uani 1 1 d . . .
H10 H 0.1361 0.0553 0.5916 0.060 Uiso 1 1 calc R . .
H11 H 0.1248 -0.0003 0.5863 0.060 Uiso 1 1 calc R . .
H12 H 0.1333 0.0310 0.5311 0.060 Uiso 1 1 calc R . .
C132 C 0.0824(10) 0.1480(5) 0.4997(7) 0.061(4) Uani 1 1 d . . .
H13 H 0.0882 0.1682 0.5328 0.061 Uiso 1 1 calc R . .
H14 H 0.0351 0.1261 0.5046 0.061 Uiso 1 1 calc R . .
H15 H 0.0709 0.1674 0.4665 0.061 Uiso 1 1 calc R . .
C133 C 0.2984(10) 0.2249(5) 0.4418(6) 0.054(4) Uani 1 1 d . . .
H16 H 0.3541 0.2168 0.4272 0.054 Uiso 1 1 calc R . .
H17 H 0.3062 0.2397 0.4787 0.054 Uiso 1 1 calc R . .
H18 H 0.2693 0.2468 0.4162 0.054 Uiso 1 1 calc R . .
C141 C 0.4255(11) 0.0881(6) 0.4262(6) 0.059(4) Uani 1 1 d . . .
C142 C 0.4393(13) 0.0492(5) 0.4602(6) 0.063(5) Uani 1 1 d . . .
C143 C 0.3674(16) 0.0249(4) 0.4659(7) 0.071(6) Uani 1 1 d . . .
C144 C 0.2963(13) 0.0496(8) 0.4359(10) 0.094(8) Uani 1 1 d . . .
C145 C 0.3400(14) 0.0891(8) 0.4112(7) 0.094(8) Uani 1 1 d . . .
C212 C 0.6306(11) 0.1999(5) 0.8276(6) 0.062(4) Uani 1 1 d . . .
H19 H 0.5918 0.1865 0.7991 0.062 Uiso 1 1 calc R . .
H20 H 0.6431 0.1764 0.8566 0.062 Uiso 1 1 calc R . .
H21 H 0.6836 0.2095 0.8103 0.062 Uiso 1 1 calc R . .
C213 C 0.4213(10) 0.2754(5) 0.9079(5) 0.048(3) Uani 1 1 d . . .
H22 H 0.3796 0.2980 0.9215 0.048 Uiso 1 1 calc R . .
H23 H 0.4530 0.2618 0.9399 0.048 Uiso 1 1 calc R . .
H24 H 0.3916 0.2505 0.8869 0.048 Uiso 1 1 calc R . .
C222 C 0.3745(10) 0.3905(5) 0.8391(6) 0.051(3) Uani 1 1 d . . .
H25 H 0.3342 0.4161 0.8454 0.051 Uiso 1 1 calc R . .
H26 H 0.4170 0.3896 0.8699 0.051 Uiso 1 1 calc R . .
H27 H 0.3437 0.3607 0.8374 0.051 Uiso 1 1 calc R . .
C223 C 0.3734(12) 0.4007(5) 0.6607(7) 0.069(5) Uani 1 1 d . . .
H28 H 0.3534 0.4283 0.6810 0.069 Uiso 1 1 calc R . .
H29 H 0.3299 0.3761 0.6614 0.069 Uiso 1 1 calc R . .
H30 H 0.3841 0.4093 0.6218 0.069 Uiso 1 1 calc R . .
C232 C 0.5658(12) 0.3309(4) 0.5967(6) 0.055(4) Uani 1 1 d . . .
H31 H 0.5726 0.3638 0.6078 0.055 Uiso 1 1 calc R . .
H32 H 0.5054 0.3224 0.5969 0.055 Uiso 1 1 calc R . .
H33 H 0.5874 0.3265 0.5589 0.055 Uiso 1 1 calc R . .
C233 C 0.6446(11) 0.1976(5) 0.6678(7) 0.068(5) Uani 1 1 d . . .
H34 H 0.5880 0.1842 0.6603 0.068 Uiso 1 1 calc R . .
H35 H 0.6816 0.1740 0.6857 0.068 Uiso 1 1 calc R . .
H36 H 0.6691 0.2076 0.6325 0.068 Uiso 1 1 calc R . .
C241 C 0.6731(11) 0.3719(5) 0.7341(6) 0.059(4) Uani 1 1 d . . .
C242 C 0.6200(11) 0.3981(5) 0.7704(8) 0.071(5) Uani 1 1 d . . .
C243 C 0.6251(14) 0.3728(9) 0.8255(7) 0.090(8) Uani 1 1 d . . .
C244 C 0.6818(15) 0.3363(8) 0.8220(9) 0.091(7) Uani 1 1 d . . .
C245 C 0.7114(11) 0.3317(5) 0.7650(9) 0.071(5) Uani 1 1 d . . .
C312 C 0.0386(11) 0.2196(5) 0.8794(6) 0.058(4) Uani 1 1 d . . .
H37 H 0.0489 0.2455 0.9058 0.058 Uiso 1 1 calc R . .
H38 H -0.0226 0.2132 0.8763 0.058 Uiso 1 1 calc R . .
H39 H 0.0597 0.2283 0.8426 0.058 Uiso 1 1 calc R . .
C313 C -0.0247(11) 0.0900(5) 0.7980(6) 0.064(4) Uani 1 1 d . . .
H40 H -0.0831 0.1000 0.7887 0.064 Uiso 1 1 calc R . .
H41 H -0.0237 0.0560 0.8040 0.064 Uiso 1 1 calc R . .
H42 H 0.0124 0.0980 0.7672 0.064 Uiso 1 1 calc R . .
C322 C 0.1483(12) 0.0178(5) 0.7281(7) 0.070(5) Uani 1 1 d . . .
H43 H 0.1007 -0.0037 0.7207 0.070 Uiso 1 1 calc R . .
H44 H 0.2021 0.0016 0.7211 0.070 Uiso 1 1 calc R . .
H45 H 0.1428 0.0451 0.7034 0.070 Uiso 1 1 calc R . .
C323 C 0.3871(9) 0.0202(4) 0.8180(7) 0.055(4) Uani 1 1 d . . .
H46 H 0.4126 -0.0075 0.8009 0.055 Uiso 1 1 calc R . .
H47 H 0.4078 0.0230 0.8569 0.055 Uiso 1 1 calc R . .
H48 H 0.4031 0.0483 0.7971 0.055 Uiso 1 1 calc R . .
C332 C 0.4645(10) 0.1359(5) 0.8967(8) 0.067(5) Uani 1 1 d . . .
H49 H 0.5095 0.1131 0.8892 0.067 Uiso 1 1 calc R . .
H50 H 0.4788 0.1529 0.9314 0.067 Uiso 1 1 calc R . .
H51 H 0.4595 0.1582 0.8655 0.067 Uiso 1 1 calc R . .
C333 C 0.2522(12) 0.2119(5) 0.9623(6) 0.065(4) Uani 1 1 d . . .
H52 H 0.2763 0.2292 0.9944 0.065 Uiso 1 1 calc R . .
H53 H 0.1935 0.2028 0.9699 0.065 Uiso 1 1 calc R . .
H54 H 0.2526 0.2318 0.9288 0.065 Uiso 1 1 calc R . .
C341 C 0.2407(14) 0.0333(8) 0.9474(10) 0.089(7) Uani 1 1 d . . .
C342 C 0.2218(18) 0.0700(8) 0.9805(8) 0.089(8) Uani 1 1 d . . .
C343 C 0.136(2) 0.0816(5) 0.9750(8) 0.095(8) Uani 1 1 d . . .
C344 C 0.1011(12) 0.0480(6) 0.9383(8) 0.070(5) Uani 1 1 d . . .
C345 C 0.1622(15) 0.0165(6) 0.9220(6) 0.070(5) Uani 1 1 d . . .
C412 C -0.0792(10) 0.2068(5) 0.5733(6) 0.056(4) Uani 1 1 d . . .
H55 H -0.1310 0.2139 0.5936 0.056 Uiso 1 1 calc R . .
H56 H -0.0379 0.1912 0.5985 0.056 Uiso 1 1 calc R . .
H57 H -0.0934 0.1862 0.5416 0.056 Uiso 1 1 calc R . .
C413 C 0.1241(10) 0.2868(4) 0.4979(6) 0.048(3) Uani 1 1 d . . .
H58 H 0.0905 0.2737 0.4664 0.048 Uiso 1 1 calc R . .
H59 H 0.1546 0.2615 0.5176 0.048 Uiso 1 1 calc R . .
H60 H 0.1652 0.3095 0.4838 0.048 Uiso 1 1 calc R . .
C422 C 0.1782(10) 0.3965(5) 0.5794(7) 0.057(4) Uani 1 1 d . . .
H61 H 0.2134 0.3682 0.5812 0.057 Uiso 1 1 calc R . .
H62 H 0.2145 0.4239 0.5732 0.057 Uiso 1 1 calc R . .
H63 H 0.1362 0.3937 0.5485 0.057 Uiso 1 1 calc R . .
C423 C 0.1736(11) 0.3985(5) 0.7569(6) 0.059(4) Uani 1 1 d . . .
H64 H 0.2125 0.3716 0.7592 0.059 Uiso 1 1 calc R . .
H65 H 0.1606 0.4090 0.7947 0.059 Uiso 1 1 calc R . .
H66 H 0.2005 0.4241 0.7365 0.059 Uiso 1 1 calc R . .
C432 C -0.0160(13) 0.3269(5) 0.8129(7) 0.073(5) Uani 1 1 d . . .
H67 H 0.0405 0.3129 0.8189 0.073 Uiso 1 1 calc R . .
H68 H -0.0466 0.3263 0.8481 0.073 Uiso 1 1 calc R . .
H69 H -0.0098 0.3594 0.8004 0.073 Uiso 1 1 calc R . .
C433 C -0.1025(13) 0.2010(6) 0.7342(8) 0.087(6) Uani 1 1 d . . .
H70 H -0.1184 0.2113 0.7716 0.087 Uiso 1 1 calc R . .
H71 H -0.0489 0.1834 0.7370 0.087 Uiso 1 1 calc R . .
H72 H -0.1474 0.1808 0.7182 0.087 Uiso 1 1 calc R . .
C441 C -0.1197(14) 0.3489(7) 0.5833(8) 0.078(6) Uani 1 1 d . . .
C442 C -0.0647(12) 0.3878(6) 0.5909(9) 0.076(5) Uani 1 1 d . . .
C443 C -0.0699(11) 0.4023(6) 0.6476(8) 0.068(5) Uani 1 1 d . . .
C444 C -0.1249(9) 0.3740(4) 0.6775(7) 0.049(3) Uani 1 1 d . . .
C445 C -0.1559(11) 0.3400(5) 0.6355(9) 0.067(5) Uani 1 1 d . . .
C501 C 0.8837(14) 0.1351(6) 0.9597(7) 0.077(5) Uani 1 1 d . . .
C502 C 0.6671(12) 0.1404(5) 0.4472(8) 0.070(5) Uani 1 1 d . . .
C503 C 0.715(5) 0.0498(8) 0.7356(15) 0.35(5) Uani 1 1 d . . .
C504 C 0.838(2) 0.0011(8) 0.8815(14) 0.150(12) Uani 1 1 d . . .
C505 C 0.602(2) 0.5498(9) 0.8614(18) 0.196(19) Uani 1 1 d . . .
C506 C -0.019(6) 0.482(4) 0.470(3) 0.25(6) Uani 0.50 1 d P . .
H81 H 0.8762 0.1617 0.9851 0.081 Uiso 1 1 d . . .
H82 H 0.9381 0.1409 0.9402 0.081 Uiso 1 1 d . . .
H83 H 0.6731 0.1596 0.4143 0.070 Uiso 1 1 d . . .
H84 H 0.6062 0.1449 0.4595 0.070 Uiso 1 1 d . . .
H85 H 0.6888 0.0673 0.6994 0.323 Uiso 1 1 d . . .
H86 H 0.7615 0.0395 0.7326 0.323 Uiso 1 1 d . . .
H87 H 0.8337 0.0265 0.8546 0.132 Uiso 1 1 d . . .
H88 H 0.8434 0.0151 0.9193 0.132 Uiso 1 1 d . . .
H89 H 0.6410 0.5457 0.8249 0.197 Uiso 1 1 d . . .
H90 H 0.5550 0.5688 0.8444 0.197 Uiso 1 1 d . . .
H91 H -0.0391 0.4936 0.4375 0.147 Uiso 0.50 1 d P . .
H92 H -0.0235 0.4489 0.4758 0.147 Uiso 0.50 1 d P . .
H141 H 0.4695 0.1106 0.4138 0.072 Uiso 1 1 d . . .
H142 H 0.4945 0.0400 0.4778 0.075 Uiso 1 1 d . . .
H143 H 0.3586 -0.0037 0.4870 0.094 Uiso 1 1 d . . .
H144 H 0.2345 0.0418 0.4288 0.106 Uiso 1 1 d . . .
H145 H 0.3143 0.1131 0.3866 0.116 Uiso 1 1 d . . .
H241 H 0.6793 0.3781 0.6946 0.078 Uiso 1 1 d . . .
H242 H 0.5858 0.4274 0.7617 0.083 Uiso 1 1 d . . .
H243 H 0.5934 0.3835 0.8591 0.105 Uiso 1 1 d . . .
H244 H 0.6954 0.3149 0.8530 0.122 Uiso 1 1 d . . .
H245 H 0.7520 0.3081 0.7501 0.088 Uiso 1 1 d . . .
H341 H 0.2996 0.0185 0.9460 0.117 Uiso 1 1 d . . .
H342 H 0.2610 0.0893 1.0049 0.129 Uiso 1 1 d . . .
H343 H 0.1062 0.1070 0.9932 0.099 Uiso 1 1 d . . .
H344 H 0.0401 0.0457 0.9262 0.085 Uiso 1 1 d . . .
H345 H 0.1534 -0.0111 0.8979 0.088 Uiso 1 1 d . . .
H441 H -0.1279 0.3334 0.5480 0.097 Uiso 1 1 d . . .
H442 H -0.0281 0.4056 0.5626 0.093 Uiso 1 1 d . . .
H443 H -0.0360 0.4283 0.6651 0.081 Uiso 1 1 d . . .
H444 H -0.1411 0.3770 0.7173 0.064 Uiso 1 1 d . . .
H445 H -0.1979 0.3145 0.6418 0.082 Uiso 1 1 d . . .

loop_
_atom_site_aniso_label
_atom_site_aniso_U_11
_atom_site_aniso_U_22
_atom_site_aniso_U_33
_atom_site_aniso_U_23
_atom_site_aniso_U_13
_atom_site_aniso_U_12
Ni1 0.0325(10) 0.0398(8) 0.0294(8) -0.0015(6) -0.0119(7) 0.0022(6)
Ni2 0.0285(9) 0.0402(7) 0.0306(8) -0.0004(6) -0.0106(7) -0.0012(6)
Ni3 0.0316(9) 0.0407(8) 0.0286(8) 0.0003(6) -0.0096(7) -0.0012(6)
Ni4 0.0281(9) 0.0411(7) 0.0299(8) 0.0002(6) -0.0093(7) 0.0004(6)
Co1 0.0403(11) 0.0498(9) 0.0337(9) -0.0058(7) -0.0114(8) 0.0064(8)
Co2 0.0344(11) 0.0574(10) 0.0330(9) 0.0005(7) -0.0114(8) -0.0101(8)
Co3 0.0440(12) 0.0461(9) 0.0356(9) 0.0049(7) -0.0109(8) -0.0048(8)
Co4 0.0350(11) 0.0548(10) 0.0400(10) 0.0005(8) -0.0101(8) 0.0095(8)
Cl1 0.112(5) 0.119(4) 0.080(3) 0.020(3) 0.016(3) 0.020(3)
Cl2 0.123(7) 0.222(8) 0.126(6) -0.043(5) -0.046(5) 0.089(6)
Cl3 0.092(4) 0.076(3) 0.100(4) -0.009(2) 0.031(3) -0.006(2)
Cl4 0.067(4) 0.119(4) 0.117(4) -0.006(3) -0.018(3) -0.027(3)
Cl5 0.51(4) 0.40(3) 0.42(3) 0.03(2) -0.10(3) 0.27(3)
Cl6 0.31(2) 0.42(2) 0.34(2) -0.044(19) -0.067(19) 0.09(2)
Cl7 0.089(5) 0.163(5) 0.125(5) 0.023(4) -0.023(4) -0.036(4)
Cl8 0.091(5) 0.096(4) 0.211(8) 0.001(4) -0.021(5) 0.014(3)
Cl9 0.145(9) 0.186(9) 0.48(2) -0.091(11) -0.134(12) 0.062(7)
Cl10 0.186(13) 0.247(12) 0.64(3) -0.217(17) -0.194(18) 0.064(10)
Cl11 0.31(2) 0.183(10) 0.32(2) 0.033(10) -0.188(17) -0.048(11)
P11 0.035(2) 0.0498(17) 0.0335(17) -0.0019(13) -0.0063(15) 0.0051(14)
P12 0.041(2) 0.0430(16) 0.0394(18) -0.0044(14) -0.0133(16) 0.0031(14)
P13 0.040(2) 0.0477(17) 0.0347(17) -0.0034(13) -0.0124(15) 0.0060(14)
P21 0.037(2) 0.0507(17) 0.0322(17) -0.0005(13) -0.0151(15) -0.0043(14)
P22 0.036(2) 0.0412(16) 0.0395(18) -0.0022(13) -0.0103(15) -0.0045(13)
P23 0.032(2) 0.0584(19) 0.0347(17) -0.0017(14) -0.0078(15) -0.0041(15)
P31 0.041(2) 0.0486(17) 0.0340(17) 0.0023(14) -0.0081(16) -0.0006(14)
P32 0.041(2) 0.0395(16) 0.048(2) 0.0011(13) -0.0141(17) -0.0011(14)
P33 0.039(2) 0.0448(16) 0.0350(17) 0.0029(13) -0.0125(15) -0.0037(14)
P41 0.0297(19) 0.0491(17) 0.0327(16) 0.0010(13) -0.0104(14) 0.0042(13)
P42 0.034(2) 0.0450(16) 0.0442(19) -0.0014(14) -0.0080(16) 0.0023(14)
P43 0.035(2) 0.0542(18) 0.0392(19) -0.0004(14) -0.0031(16) 0.0045(15)
O111 0.031(5) 0.063(5) 0.027(4) -0.003(4) -0.008(4) -0.003(4)
O112 0.045(6) 0.054(5) 0.038(5) 0.000(4) -0.011(4) 0.001(4)
O113 0.039(6) 0.056(5) 0.046(5) -0.006(4) -0.003(5) 0.017(4)
O121 0.055(6) 0.043(4) 0.032(4) -0.002(3) -0.010(4) 0.001(4)
O122 0.045(6) 0.047(5) 0.054(6) 0.003(4) -0.012(5) 0.015(4)
O123 0.043(6) 0.057(5) 0.061(6) -0.010(4) -0.004(5) -0.006(4)
O131 0.021(5) 0.053(4) 0.037(5) -0.006(4) -0.009(4) 0.013(3)
O132 0.044(6) 0.053(5) 0.067(7) -0.012(5) -0.023(5) 0.002(4)
O133 0.070(8) 0.045(4) 0.035(5) -0.003(4) -0.021(5) 0.008(4)
O211 0.032(5) 0.036(4) 0.037(4) -0.002(3) -0.013(4) -0.005(3)
O212 0.042(6) 0.068(6) 0.048(5) 0.007(4) -0.029(5) -0.011(5)
O213 0.042(6) 0.064(5) 0.032(5) -0.019(4) -0.001(4) -0.007(4)
O221 0.037(6) 0.035(4) 0.048(5) -0.002(3) -0.013(4) 0.000(3)
O222 0.049(7) 0.052(5) 0.053(6) -0.012(4) -0.012(5) -0.005(4)
O223 0.032(5) 0.067(5) 0.036(5) 0.011(4) -0.003(4) 0.003(4)
O231 0.017(4) 0.050(4) 0.046(5) -0.005(4) -0.011(4) -0.002(3)
O232 0.042(6) 0.085(6) 0.035(5) 0.008(5) 0.002(5) -0.015(5)
O233 0.036(6) 0.072(5) 0.044(5) -0.009(4) -0.017(5) 0.011(4)
O311 0.036(5) 0.046(4) 0.032(4) 0.004(3) -0.003(4) -0.001(4)
O312 0.049(6) 0.049(5) 0.047(5) -0.005(4) -0.002(5) 0.008(4)
O313 0.033(6) 0.079(6) 0.044(5) 0.003(5) -0.006(5) -0.013(5)
O321 0.040(6) 0.041(4) 0.039(5) -0.002(3) -0.012(4) 0.003(4)
O322 0.045(6) 0.057(5) 0.046(5) -0.008(4) -0.017(5) -0.015(4)
O323 0.052(7) 0.049(5) 0.060(6) 0.001(4) -0.009(5) 0.007(4)
O331 0.042(6) 0.047(4) 0.037(5) 0.007(4) -0.016(4) 0.001(4)
O332 0.057(7) 0.051(5) 0.047(5) 0.011(4) -0.015(5) -0.001(4)
O333 0.064(7) 0.040(4) 0.040(5) -0.004(4) -0.017(5) 0.002(4)
O411 0.022(5) 0.051(4) 0.038(4) -0.005(4) -0.005(4) 0.009(3)
O412 0.049(7) 0.058(5) 0.047(5) 0.002(4) -0.030(5) -0.002(5)
O413 0.041(6) 0.067(5) 0.039(5) 0.007(4) -0.008(4) 0.014(4)
O421 0.030(5) 0.052(4) 0.045(5) -0.003(4) -0.015(4) 0.014(4)
O422 0.055(7) 0.053(5) 0.055(6) 0.009(4) -0.004(5) 0.006(4)
O423 0.038(6) 0.060(5) 0.048(5) -0.018(4) -0.005(5) 0.007(4)
O431 0.033(5) 0.045(4) 0.043(5) -0.001(4) -0.005(4) 0.008(4)
O432 0.050(7) 0.084(6) 0.040(5) -0.003(5) 0.007(5) 0.011(5)
O433 0.036(6) 0.081(6) 0.057(6) 0.015(5) -0.009(5) -0.020(5)
N11 0.033(6) 0.042(5) 0.037(6) -0.004(4) -0.014(5) 0.008(4)
N12 0.031(6) 0.045(5) 0.035(6) 0.001(4) -0.008(5) 0.003(5)
N13 0.047(8) 0.067(7) 0.055(7) 0.003(6) -0.019(6) 0.029(6)
N21 0.016(5) 0.044(5) 0.030(5) 0.006(4) -0.008(4) 0.003(4)
N22 0.040(7) 0.042(5) 0.034(6) -0.005(5) -0.011(5) 0.001(5)
N23 0.073(10) 0.062(7) 0.033(6) -0.018(5) -0.006(6) 0.000(6)
N31 0.030(6) 0.042(5) 0.030(5) -0.001(4) -0.019(5) 0.003(4)
N32 0.038(7) 0.040(5) 0.040(6) -0.008(4) -0.021(5) -0.004(5)
N33 0.030(7) 0.056(6) 0.069(8) -0.017(6) -0.003(6) -0.011(5)
N41 0.039(7) 0.042(5) 0.026(5) -0.002(4) -0.004(5) 0.004(4)
N42 0.027(6) 0.047(5) 0.036(6) 0.000(5) -0.010(5) 0.002(4)
N43 0.038(7) 0.061(7) 0.052(7) 0.019(6) 0.001(6) 0.000(5)
C112 0.053(10) 0.053(7) 0.062(10) -0.002(7) -0.005(8) 0.001(7)
C113 0.037(9) 0.081(9) 0.040(7) 0.003(7) -0.002(6) 0.026(7)
C122 0.095(15) 0.057(8) 0.048(9) 0.029(7) -0.017(9) -0.002(8)
C123 0.037(9) 0.077(9) 0.065(10) -0.002(8) -0.010(8) -0.018(7)
C132 0.031(9) 0.077(9) 0.073(11) -0.012(8) -0.020(8) 0.005(7)
C133 0.044(9) 0.073(9) 0.044(8) 0.003(7) -0.009(7) 0.013(7)
C141 0.059(11) 0.087(10) 0.031(7) -0.011(7) 0.003(7) 0.012(8)
C142 0.083(14) 0.063(9) 0.042(8) -0.011(7) -0.018(8) 0.019(9)
C143 0.122(19) 0.031(7) 0.061(10) -0.018(6) 0.029(11) 0.001(8)
C144 0.051(12) 0.124(16) 0.106(16) -0.078(14) 0.005(12) -0.035(12)
C145 0.075(14) 0.148(17) 0.057(10) -0.057(11) -0.042(10) 0.077(14)
C212 0.048(10) 0.086(10) 0.052(9) 0.001(8) -0.016(8) 0.033(8)
C213 0.048(9) 0.065(8) 0.028(6) -0.002(6) -0.015(6) -0.008(7)
C222 0.049(10) 0.060(7) 0.042(8) -0.011(6) -0.001(7) 0.004(7)
C223 0.090(14) 0.050(8) 0.066(10) 0.016(7) -0.020(10) 0.000(8)
C232 0.082(13) 0.050(7) 0.035(7) 0.001(6) 0.012(8) -0.003(7)
C233 0.064(12) 0.076(9) 0.062(10) -0.015(8) -0.017(9) 0.022(8)
C241 0.060(11) 0.073(9) 0.043(8) 0.004(7) -0.024(8) -0.017(8)
C242 0.058(11) 0.055(8) 0.096(13) -0.020(8) -0.024(10) -0.033(8)
C243 0.064(13) 0.166(19) 0.041(9) -0.032(12) 0.016(9) -0.087(14)
C244 0.061(14) 0.140(18) 0.068(13) 0.038(12) -0.050(11) -0.039(12)
C245 0.037(9) 0.072(10) 0.102(14) 0.013(9) -0.013(9) -0.011(7)
C312 0.060(11) 0.072(9) 0.040(8) -0.009(7) -0.001(8) 0.012(8)
C313 0.049(10) 0.087(10) 0.055(9) 0.001(8) -0.023(8) 0.000(8)
C322 0.077(13) 0.057(8) 0.074(11) -0.018(7) -0.026(10) -0.001(8)
C323 0.037(9) 0.042(7) 0.083(11) 0.009(6) -0.019(8) 0.005(6)
C332 0.031(9) 0.059(8) 0.110(14) 0.022(8) -0.015(9) -0.002(6)
C333 0.061(12) 0.102(11) 0.031(7) -0.009(7) -0.001(7) -0.006(9)
C341 0.070(15) 0.109(15) 0.087(15) 0.059(13) 0.009(12) 0.019(12)
C342 0.12(2) 0.090(13) 0.058(11) 0.029(10) -0.054(13) -0.047(13)
C343 0.19(3) 0.042(9) 0.052(11) 0.018(7) 0.029(14) 0.006(12)
C344 0.065(12) 0.066(10) 0.077(12) 0.041(9) -0.026(10) -0.022(8)
C345 0.109(18) 0.066(10) 0.035(8) 0.007(7) 0.008(9) -0.016(10)
C412 0.044(10) 0.081(10) 0.043(8) -0.015(7) -0.004(7) 0.004(7)
C413 0.038(9) 0.056(7) 0.049(8) 0.007(6) 0.005(7) 0.002(6)
C422 0.044(10) 0.056(8) 0.071(10) 0.009(7) -0.009(8) -0.020(7)
C423 0.062(11) 0.062(8) 0.051(9) -0.009(7) -0.007(8) -0.005(7)
C432 0.084(15) 0.070(10) 0.066(11) 0.001(8) 0.016(10) 0.013(9)
C433 0.087(16) 0.081(11) 0.091(14) 0.023(10) -0.043(12) -0.026(10)
C441 0.073(14) 0.093(12) 0.067(11) -0.021(9) -0.034(10) 0.058(11)
C442 0.064(13) 0.068(10) 0.096(14) 0.019(10) -0.017(11) 0.040(9)
C443 0.035(9) 0.082(10) 0.085(12) -0.003(9) -0.009(9) 0.033(8)
C444 0.027(8) 0.048(7) 0.073(10) -0.007(6) -0.004(7) 0.006(6)
C445 0.041(10) 0.056(8) 0.104(15) -0.001(9) -0.012(10) 0.005(7)
C501 0.085(15) 0.087(11) 0.061(11) -0.006(9) 0.024(11) 0.004(10)
C502 0.068(13) 0.058(9) 0.084(12) 0.007(8) 0.001(10) -0.012(8)
C503 0.87(15) 0.033(12) 0.15(3) 0.003(13) 0.23(5) 0.00(3)
C504 0.13(3) 0.105(16) 0.21(3) -0.031(18) -0.07(2) -0.032(16)
C505 0.16(3) 0.078(15) 0.34(5) 0.02(2) -0.14(3) 0.034(16)
C506 0.22(10) 0.41(12) 0.11(4) -0.02(6) -0.02(6) -0.25(10)

loop_
_atom_type_symbol
_atom_type_description
_atom_type_scat_dispersion_real
_atom_type_scat_dispersion_imag
_atom_type_scat_source
C C 0.0033 0.0016 'International Tables Vol C Tables 4.2.6.8 and 6.1.1.4'
H H 0.0000 0.0000 'International Tables Vol C Tables 4.2.6.8 and 6.1.1.4'
N N 0.0061 0.0033 'International Tables Vol C Tables 4.2.6.8 and 6.1.1.4'
O O 0.0106 0.0060 'International Tables Vol C Tables 4.2.6.8 and 6.1.1.4'
P P 0.1023 0.0942 'International Tables Vol C Tables 4.2.6.8 and 6.1.1.4'
Ni Ni 0.3393 1.1124 'International Tables Vol C Tables 4.2.6.8 and 6.1.1.4'
Co Co 0.3494 0.9721 'International Tables Vol C Tables 4.2.6.8 and 6.1.1.4'
Cl Cl 0.1484 0.1585 'International Tables Vol C Tables 4.2.6.8 and 6.1.1.4'

loop_
_geom_angle_atom_site_label_1
_geom_angle_atom_site_label_2
_geom_angle_atom_site_label_3
_geom_angle
_geom_angle_site_symmetry_1
_geom_angle_site_symmetry_3
_geom_angle_publ_flag
O131 Ni1 O121 90.5(3) . . ?
O131 Ni1 O111 91.1(3) . . ?
O121 Ni1 O111 89.4(4) . . ?
O131 Ni1 N31 100.8(3) . . ?
O121 Ni1 N31 89.5(4) . . ?
O111 Ni1 N31 168.1(3) . . ?
O131 Ni1 N11 166.9(3) . . ?
O121 Ni1 N11 102.5(3) . . ?
O111 Ni1 N11 87.6(4) . . ?
N31 Ni1 N11 81.1(4) . . ?
O131 Ni1 N41 87.7(3) . . ?
O121 Ni1 N41 169.8(4) . . ?
O111 Ni1 N41 100.7(4) . . ?
N31 Ni1 N41 81.0(4) . . ?
N11 Ni1 N41 79.8(3) . . ?
O231 Ni2 O211 90.6(3) . . ?
O231 Ni2 O221 92.3(3) . . ?
O211 Ni2 O221 89.8(3) . . ?
O231 Ni2 N41 88.0(4) . . ?
O211 Ni2 N41 168.4(3) . . ?
O221 Ni2 N41 101.7(3) . . ?
O231 Ni2 N11 100.3(4) . . ?
O211 Ni2 N11 88.4(3) . . ?
O221 Ni2 N11 167.3(4) . . ?
N41 Ni2 N11 80.6(4) . . ?
O231 Ni2 N21 167.4(3) . . ?
O211 Ni2 N21 101.9(3) . . ?
O221 Ni2 N21 86.6(3) . . ?
N41 Ni2 N21 79.9(4) . . ?
N11 Ni2 N21 81.5(4) . . ?
O331 Ni3 O311 90.2(4) . . ?
O331 Ni3 O321 91.0(3) . . ?
O311 Ni3 O321 90.3(3) . . ?
O331 Ni3 N31 167.1(3) . . ?
O311 Ni3 N31 89.1(4) . . ?
O321 Ni3 N31 102.0(3) . . ?
O331 Ni3 N11 101.0(4) . . ?
O311 Ni3 N11 168.7(3) . . ?
O321 Ni3 N11 88.8(4) . . ?
N31 Ni3 N11 80.1(4) . . ?
O331 Ni3 N21 87.6(3) . . ?
O311 Ni3 N21 100.3(3) . . ?
O321 Ni3 N21 169.3(4) . . ?
N31 Ni3 N21 79.8(3) . . ?
N11 Ni3 N21 81.1(4) . . ?
O411 Ni4 O421 90.1(3) . . ?
O411 Ni4 O431 90.3(3) . . ?
O421 Ni4 O431 91.5(3) . . ?
O411 Ni4 N21 169.5(3) . . ?
O421 Ni4 N21 100.4(3) . . ?
O431 Ni4 N21 89.2(4) . . ?
O411 Ni4 N31 89.0(3) . . ?
O421 Ni4 N31 167.6(4) . . ?
O431 Ni4 N31 100.9(4) . . ?
N21 Ni4 N31 80.8(3) . . ?
O411 Ni4 N41 100.7(4) . . ?
O421 Ni4 N41 87.3(4) . . ?
O431 Ni4 N41 168.9(4) . . ?
N21 Ni4 N41 80.2(4) . . ?
N31 Ni4 N41 80.7(4) . . ?
C145 Co1 C142 64.0(6) . . ?
C145 Co1 C141 38.2(7) . . ?
C142 Co1 C141 38.1(6) . . ?
C145 Co1 C144 40.2(8) . . ?
C142 Co1 C144 65.7(7) . . ?
C141 Co1 C144 66.3(7) . . ?
C145 Co1 C143 65.1(7) . . ?
C142 Co1 C143 36.5(7) . . ?
C141 Co1 C143 63.3(6) . . ?
C144 Co1 C143 40.7(8) . . ?
C145 Co1 P11 124.0(8) . . ?
C142 Co1 P11 98.3(5) . . ?
C141 Co1 P11 94.4(5) . . ?
C144 Co1 P11 160.6(6) . . ?
C143 Co1 P11 130.0(7) . . ?
C145 Co1 P13 93.3(4) . . ?
C142 Co1 P13 156.7(4) . . ?
C141 Co1 P13 120.1(4) . . ?
C144 Co1 P13 100.6(7) . . ?
C143 Co1 P13 139.5(7) . . ?
P11 Co1 P13 90.47(14) . . ?
C145 Co1 P12 146.1(8) . . ?
C142 Co1 P12 111.0(5) . . ?
C141 Co1 P12 149.1(4) . . ?
C144 Co1 P12 106.0(7) . . ?
C143 Co1 P12 90.9(5) . . ?
P11 Co1 P12 89.63(14) . . ?
P13 Co1 P12 90.40(15) . . ?
C243 Co2 C242 41.6(7) . . ?
C243 Co2 C244 37.9(8) . . ?
C242 Co2 C244 66.3(7) . . ?
C243 Co2 C241 66.8(6) . . ?
C242 Co2 C241 39.0(6) . . ?
C244 Co2 C241 65.7(7) . . ?
C243 Co2 C245 66.7(8) . . ?
C242 Co2 C245 67.4(7) . . ?
C244 Co2 C245 39.6(8) . . ?
C241 Co2 C245 40.2(6) . . ?
C243 Co2 P22 105.5(8) . . ?
C242 Co2 P22 89.5(5) . . ?
C244 Co2 P22 142.8(8) . . ?
C241 Co2 P22 112.9(5) . . ?
C245 Co2 P22 153.1(5) . . ?
C243 Co2 P23 159.6(6) . . ?
C242 Co2 P23 129.4(6) . . ?
C244 Co2 P23 125.7(8) . . ?
C241 Co2 P23 96.3(4) . . ?
C245 Co2 P23 93.1(5) . . ?
P22 Co2 P23 91.41(15) . . ?
C243 Co2 P21 101.0(6) . . ?
C242 Co2 P21 140.3(6) . . ?
C244 Co2 P21 91.9(5) . . ?
C241 Co2 P21 156.2(4) . . ?
C245 Co2 P21 116.8(5) . . ?
P22 Co2 P21 89.72(15) . . ?
P23 Co2 P21 90.30(14) . . ?
C341 Co3 C342 37.7(8) . . ?
C341 Co3 C344 64.9(8) . . ?
C342 Co3 C344 63.5(7) . . ?
C341 Co3 C343 65.2(8) . . ?
C342 Co3 C343 38.4(9) . . ?
C344 Co3 C343 38.7(8) . . ?
C341 Co3 C345 40.0(8) . . ?
C342 Co3 C345 64.1(7) . . ?
C344 Co3 C345 37.9(7) . . ?
C343 Co3 C345 65.0(6) . . ?
C341 Co3 P31 160.3(6) . . ?
C342 Co3 P31 132.8(9) . . ?
C344 Co3 P31 95.5(5) . . ?
C343 Co3 P31 98.5(7) . . ?
C345 Co3 P31 124.5(7) . . ?
C341 Co3 P33 105.2(7) . . ?
C342 Co3 P33 91.5(5) . . ?
C344 Co3 P33 150.8(6) . . ?
C343 Co3 P33 112.1(7) . . ?
C345 Co3 P33 144.7(6) . . ?
P31 Co3 P33 90.82(15) . . ?
C341 Co3 P32 101.3(7) . . ?
C342 Co3 P32 137.5(9) . . ?
C344 Co3 P32 117.5(6) . . ?
C343 Co3 P32 155.3(5) . . ?
C345 Co3 P32 91.2(5) . . ?
P31 Co3 P32 89.52(14) . . ?
P33 Co3 P32 90.97(16) . . ?
C445 Co4 C442 65.2(7) . . ?
C445 Co4 C443 64.5(6) . . ?
C442 Co4 C443 39.3(7) . . ?
C445 Co4 C441 39.1(7) . . ?
C442 Co4 C441 39.1(7) . . ?
C443 Co4 C441 65.4(7) . . ?
C445 Co4 C444 40.5(6) . . ?
C442 Co4 C444 66.4(7) . . ?
C443 Co4 C444 38.2(6) . . ?
C441 Co4 C444 67.3(6) . . ?
C445 Co4 P42 153.9(4) . . ?
C442 Co4 P42 100.4(6) . . ?
C443 Co4 P42 90.3(5) . . ?
C441 Co4 P42 137.6(7) . . ?
C444 Co4 P42 114.6(4) . . ?
C445 Co4 P43 98.2(5) . . ?
C442 Co4 P43 161.0(6) . . ?
C443 Co4 P43 126.5(6) . . ?
C441 Co4 P43 131.3(7) . . ?
C444 Co4 P43 95.0(4) . . ?
P42 Co4 P43 91.04(15) . . ?
C445 Co4 P41 113.7(5) . . ?
C442 Co4 P41 104.7(6) . . ?
C443 Co4 P41 143.3(5) . . ?
C441 Co4 P41 90.3(5) . . ?
C444 Co4 P41 154.1(4) . . ?
P42 Co4 P41 90.55(15) . . ?
P43 Co4 P41 90.23(14) . . ?
C506 Cl11 C506 62(4) . 3_566 ?
O111 P11 O112 109.0(5) . . ?
O111 P11 O113 107.6(5) . . ?
O112 P11 O113 98.3(5) . . ?
O111 P11 Co1 120.3(4) . . ?
O112 P11 Co1 107.3(3) . . ?
O113 P11 Co1 112.1(3) . . ?
O121 P12 O123 107.4(6) . . ?
O121 P12 O122 110.0(5) . . ?
O123 P12 O122 97.6(5) . . ?
O121 P12 Co1 120.0(4) . . ?
O123 P12 Co1 113.8(4) . . ?
O122 P12 Co1 105.6(4) . . ?
O131 P13 O132 111.4(6) . . ?
O131 P13 O133 106.8(4) . . ?
O132 P13 O133 97.8(5) . . ?
O131 P13 Co1 119.9(3) . . ?
O132 P13 Co1 105.6(4) . . ?
O133 P13 Co1 113.2(4) . . ?
O211 P21 O213 110.6(5) . . ?
O211 P21 O212 105.9(5) . . ?
O213 P21 O212 97.9(5) . . ?
O211 P21 Co2 119.5(4) . . ?
O213 P21 Co2 107.2(4) . . ?
O212 P21 Co2 113.7(4) . . ?
O221 P22 O223 110.8(5) . . ?
O221 P22 O222 106.6(5) . . ?
O223 P22 O222 97.2(5) . . ?
O221 P22 Co2 119.8(3) . . ?
O223 P22 Co2 106.6(4) . . ?
O222 P22 Co2 113.6(4) . . ?
O231 P23 O233 110.6(5) . . ?
O231 P23 O232 107.5(5) . . ?
O233 P23 O232 97.3(6) . . ?
O231 P23 Co2 119.3(4) . . ?
O233 P23 Co2 106.5(4) . . ?
O232 P23 Co2 113.4(4) . . ?
O311 P31 O312 109.9(5) . . ?
O311 P31 O313 108.2(5) . . ?
O312 P31 O313 97.3(6) . . ?
O311 P31 Co3 119.3(4) . . ?
O312 P31 Co3 107.0(4) . . ?
O313 P31 Co3 112.8(4) . . ?
O321 P32 O322 111.9(5) . . ?
O321 P32 O323 107.8(6) . . ?
O322 P32 O323 97.6(5) . . ?
O321 P32 Co3 119.9(3) . . ?
O322 P32 Co3 105.1(4) . . ?
O323 P32 Co3 112.4(4) . . ?
O331 P33 O332 112.4(6) . . ?
O331 P33 O333 107.3(4) . . ?
O332 P33 O333 97.0(5) . . ?
O331 P33 Co3 118.6(4) . . ?
O332 P33 Co3 106.0(4) . . ?
O333 P33 Co3 113.5(4) . . ?
O411 P41 O413 111.0(5) . . ?
O411 P41 O412 107.2(4) . . ?
O413 P41 O412 98.7(5) . . ?
O411 P41 Co4 119.8(4) . . ?
O413 P41 Co4 105.0(4) . . ?
O412 P41 Co4 113.1(4) . . ?
O421 P42 O423 110.9(5) . . ?
O421 P42 O422 106.1(6) . . ?
O423 P42 O422 98.4(5) . . ?
O421 P42 Co4 120.0(4) . . ?
O423 P42 Co4 106.4(4) . . ?
O422 P42 Co4 113.0(4) . . ?
O431 P43 O433 110.1(5) . . ?
O431 P43 O432 107.1(5) . . ?
O433 P43 O432 97.7(6) . . ?
O431 P43 Co4 119.2(4) . . ?
O433 P43 Co4 106.6(4) . . ?
O432 P43 Co4 113.8(4) . . ?
P11 O111 Ni1 126.3(5) . . ?
C112 O112 P11 118.3(8) . . ?
C113 O113 P11 123.6(8) . . ?
P12 O121 Ni1 127.9(6) . . ?
C122 O122 P12 118.6(11) . . ?
C123 O123 P12 123.5(8) . . ?
P13 O131 Ni1 127.5(4) . . ?
C132 O132 P13 118.4(8) . . ?
C133 O133 P13 122.6(8) . . ?
P21 O211 Ni2 126.4(4) . . ?
C212 O212 P21 122.0(8) . . ?
C213 O213 P21 121.6(8) . . ?
P22 O221 Ni2 126.1(5) . . ?
C222 O222 P22 121.7(8) . . ?
C223 O223 P22 118.5(10) . . ?
P23 O231 Ni2 126.6(5) . . ?
C232 O232 P23 121.2(9) . . ?
C233 O233 P23 121.2(8) . . ?
P31 O311 Ni3 127.4(5) . . ?
C312 O312 P31 117.8(8) . . ?
C313 O313 P31 120.9(9) . . ?
P32 O321 Ni3 126.2(5) . . ?
C322 O322 P32 117.7(10) . . ?
C323 O323 P32 122.1(8) . . ?
P33 O331 Ni3 128.2(5) . . ?
C332 O332 P33 120.0(8) . . ?
C333 O333 P33 122.2(8) . . ?
P41 O411 Ni4 127.4(5) . . ?
C412 O412 P41 122.9(8) . . ?
C413 O413 P41 118.8(8) . . ?
P42 O421 Ni4 126.6(6) . . ?
C422 O422 P42 123.2(8) . . ?
C423 O423 P42 117.7(10) . . ?
P43 O431 Ni4 127.5(5) . . ?
C432 O432 P43 123.1(10) . . ?
C433 O433 P43 120.6(9) . . ?
N12 N11 Ni1 119.4(8) . . ?
N12 N11 Ni2 119.0(8) . . ?
Ni1 N11 Ni2 99.6(4) . . ?
N12 N11 Ni3 118.0(9) . . ?
Ni1 N11 Ni3 98.3(4) . . ?
Ni2 N11 Ni3 98.4(4) . . ?
N13 N12 N11 179.1(15) . . ?
N22 N21 Ni4 119.5(8) . . ?
N22 N21 Ni3 119.0(8) . . ?
Ni4 N21 Ni3 98.9(4) . . ?
N22 N21 Ni2 118.5(8) . . ?
Ni4 N21 Ni2 99.3(4) . . ?
Ni3 N21 Ni2 97.2(4) . . ?
N23 N22 N21 177.9(13) . . ?
N32 N31 Ni1 119.4(8) . . ?
N32 N31 Ni4 117.3(8) . . ?
Ni1 N31 Ni4 99.2(4) . . ?
N32 N31 Ni3 118.9(8) . . ?
Ni1 N31 Ni3 99.0(4) . . ?
Ni4 N31 Ni3 99.1(4) . . ?
N33 N32 N31 177.8(13) . . ?
N42 N41 Ni2 119.7(8) . . ?
N42 N41 Ni1 118.8(8) . . ?
Ni2 N41 Ni1 98.9(4) . . ?
N42 N41 Ni4 118.3(8) . . ?
Ni2 N41 Ni4 99.5(4) . . ?
Ni1 N41 Ni4 97.3(4) . . ?
N43 N42 N41 178.0(12) . . ?
C145 C141 C142 107.6(18) . . ?
C145 C141 Co1 69.7(11) . . ?
C142 C141 Co1 70.8(9) . . ?
C143 C142 C141 110.8(17) . . ?
C143 C142 Co1 72.6(10) . . ?
C141 C142 Co1 71.1(9) . . ?
C142 C143 C144 109.3(15) . . ?
C142 C143 Co1 70.9(9) . . ?
C144 C143 Co1 69.0(8) . . ?
C145 C144 C143 101.9(15) . . ?
C145 C144 Co1 68.7(8) . . ?
C143 C144 Co1 70.2(9) . . ?
C141 C145 C144 110.2(17) . . ?
C141 C145 Co1 72.1(9) . . ?
C144 C145 Co1 71.0(11) . . ?
C242 C241 C245 109.8(15) . . ?
C242 C241 Co2 70.2(9) . . ?
C245 C241 Co2 70.1(9) . . ?
C241 C242 C243 105.2(16) . . ?
C241 C242 Co2 70.9(8) . . ?
C243 C242 Co2 66.9(8) . . ?
C244 C243 C242 109.3(17) . . ?
C244 C243 Co2 73.9(11) . . ?
C242 C243 Co2 71.5(8) . . ?
C243 C244 C245 110.4(16) . . ?
C243 C244 Co2 68.2(9) . . ?
C245 C244 Co2 70.4(9) . . ?
C244 C245 C241 105.0(16) . . ?
C244 C245 Co2 70.0(10) . . ?
C241 C245 Co2 69.7(9) . . ?
C342 C341 C345 108(2) . . ?
C342 C341 Co3 72.8(10) . . ?
C345 C341 Co3 72.9(10) . . ?
C341 C342 C343 110.9(18) . . ?
C341 C342 Co3 69.5(11) . . ?
C343 C342 Co3 71.4(10) . . ?
C344 C343 C342 104.9(17) . . ?
C344 C343 Co3 69.8(10) . . ?
C342 C343 Co3 70.2(12) . . ?
C345 C344 C343 111.1(18) . . ?
C345 C344 Co3 72.7(11) . . ?
C343 C344 Co3 71.5(10) . . ?
C344 C345 C341 104.9(16) . . ?
C344 C345 Co3 69.4(9) . . ?
C341 C345 Co3 67.1(9) . . ?
C445 C441 C442 106.7(16) . . ?
C445 C441 Co4 69.4(10) . . ?
C442 C441 Co4 70.3(9) . . ?
C443 C442 C441 107.4(18) . . ?
C443 C442 Co4 70.4(9) . . ?
C441 C442 Co4 70.6(9) . . ?
C444 C443 C442 111.9(17) . . ?
C444 C443 Co4 72.2(9) . . ?
C442 C443 Co4 70.3(8) . . ?
C443 C444 C445 103.4(15) . . ?
C443 C444 Co4 69.7(9) . . ?
C445 C444 Co4 67.7(8) . . ?
C441 C445 C444 110.6(15) . . ?
C441 C445 Co4 71.5(10) . . ?
C444 C445 Co4 71.8(9) . . ?
Cl2 C501 Cl1 113.3(11) . . ?
Cl3 C502 Cl4 114.0(10) . . ?
Cl5 C503 Cl6 115(5) . . ?
Cl7 C504 Cl8 109.8(13) . . ?
Cl10 C505 Cl9 111(2) . . ?
Cl11 C506 C506 82(5) . 3_566 ?
Cl11 C506 Cl11 118(4) . 3_566 ?
C506 C506 Cl11 37(5) 3_566 3_566 ?

loop_
_geom_bond_atom_site_label_1
_geom_bond_atom_site_label_2
_geom_bond_distance
_geom_bond_site_symmetry_2
_geom_bond_publ_flag
Ni1 O131 2.033(8) . ?
Ni1 O121 2.037(8) . ?
Ni1 O111 2.038(9) . ?
Ni1 N31 2.125(11) . ?
Ni1 N11 2.135(10) . ?
Ni1 N41 2.163(9) . ?
Ni2 O231 2.033(9) . ?
Ni2 O211 2.034(8) . ?
Ni2 O221 2.042(7) . ?
Ni2 N41 2.130(10) . ?
Ni2 N11 2.134(9) . ?
Ni2 N21 2.170(10) . ?
Ni3 O331 2.025(8) . ?
Ni3 O311 2.026(9) . ?
Ni3 O321 2.045(7) . ?
Ni3 N31 2.145(9) . ?
Ni3 N11 2.159(11) . ?
Ni3 N21 2.162(9) . ?
Ni4 O411 2.032(8) . ?
Ni4 O421 2.040(8) . ?
Ni4 O431 2.048(9) . ?
Ni4 N21 2.128(9) . ?
Ni4 N31 2.138(9) . ?
Ni4 N41 2.162(11) . ?
Co1 C145 2.054(16) . ?
Co1 C142 2.081(16) . ?
Co1 C141 2.085(15) . ?
Co1 C144 2.085(15) . ?
Co1 C143 2.101(12) . ?
Co1 P11 2.153(4) . ?
Co1 P13 2.155(4) . ?
Co1 P12 2.165(4) . ?
Co2 C243 2.034(15) . ?
Co2 C242 2.097(13) . ?
Co2 C244 2.105(16) . ?
Co2 C241 2.106(16) . ?
Co2 C245 2.111(17) . ?
Co2 P22 2.147(4) . ?
Co2 P23 2.168(4) . ?
Co2 P21 2.170(4) . ?
Co3 C341 2.024(16) . ?
Co3 C342 2.064(16) . ?
Co3 C344 2.058(16) . ?
Co3 C343 2.079(18) . ?
Co3 C345 2.099(15) . ?
Co3 P31 2.156(4) . ?
Co3 P33 2.161(4) . ?
Co3 P32 2.176(4) . ?
Co4 C445 2.048(17) . ?
Co4 C442 2.069(14) . ?
Co4 C443 2.071(15) . ?
Co4 C441 2.074(15) . ?
Co4 C444 2.102(14) . ?
Co4 P42 2.154(4) . ?
Co4 P43 2.166(4) . ?
Co4 P41 2.169(4) . ?
Cl1 C501 1.714(18) . ?
Cl2 C501 1.71(2) . ?
Cl3 C502 1.662(15) . ?
Cl4 C502 1.756(18) . ?
Cl5 C503 1.09(3) . ?
Cl6 C503 1.83(5) . ?
Cl7 C504 1.70(3) . ?
Cl8 C504 1.77(3) . ?
Cl9 C505 1.70(3) . ?
Cl10 C505 1.55(3) . ?
Cl11 C506 1.23(9) . ?
Cl11 C506 2.04(10) 3_566 ?
P11 O111 1.512(8) . ?
P11 O112 1.601(9) . ?
P11 O113 1.601(9) . ?
P12 O121 1.478(9) . ?
P12 O123 1.600(9) . ?
P12 O122 1.603(9) . ?
P13 O131 1.500(8) . ?
P13 O132 1.590(10) . ?
P13 O133 1.603(9) . ?
P21 O211 1.491(8) . ?
P21 O213 1.591(9) . ?
P21 O212 1.611(9) . ?
P22 O221 1.494(9) . ?
P22 O223 1.588(9) . ?
P22 O222 1.631(9) . ?
P23 O231 1.505(8) . ?
P23 O233 1.581(9) . ?
P23 O232 1.628(9) . ?
P31 O311 1.507(8) . ?
P31 O312 1.604(9) . ?
P31 O313 1.621(10) . ?
P32 O321 1.492(9) . ?
P32 O322 1.576(9) . ?
P32 O323 1.580(9) . ?
P33 O331 1.500(8) . ?
P33 O332 1.573(10) . ?
P33 O333 1.590(9) . ?
P41 O411 1.488(8) . ?
P41 O413 1.607(10) . ?
P41 O412 1.599(9) . ?
P42 O421 1.493(8) . ?
P42 O423 1.616(9) . ?
P42 O422 1.620(10) . ?
P43 O431 1.494(9) . ?
P43 O433 1.590(10) . ?
P43 O432 1.600(10) . ?
O112 C112 1.441(15) . ?
O113 C113 1.406(14) . ?
O122 C122 1.409(15) . ?
O123 C123 1.425(17) . ?
O132 C132 1.442(17) . ?
O133 C133 1.443(16) . ?
O212 C212 1.431(16) . ?
O213 C213 1.397(16) . ?
O222 C222 1.442(16) . ?
O223 C223 1.438(18) . ?
O232 C232 1.427(16) . ?
O233 C233 1.448(15) . ?
O312 C312 1.472(15) . ?
O313 C313 1.446(15) . ?
O322 C322 1.460(17) . ?
O323 C323 1.454(17) . ?
O332 C332 1.433(17) . ?
O333 C333 1.443(17) . ?
O412 C412 1.422(16) . ?
O413 C413 1.405(15) . ?
O422 C422 1.361(17) . ?
O423 C423 1.396(17) . ?
O432 C432 1.406(19) . ?
O433 C433 1.434(17) . ?
N11 N12 1.210(13) . ?
N12 N13 1.146(14) . ?
N21 N22 1.214(13) . ?
N22 N23 1.125(14) . ?
N31 N32 1.212(13) . ?
N32 N33 1.144(14) . ?
N41 N42 1.206(13) . ?
N42 N43 1.154(14) . ?
C141 C145 1.35(2) . ?
C141 C142 1.360(19) . ?
C142 C143 1.31(3) . ?
C143 C144 1.46(3) . ?
C144 C145 1.42(3) . ?
C241 C242 1.40(2) . ?
C241 C245 1.45(2) . ?
C242 C243 1.47(3) . ?
C243 C244 1.35(3) . ?
C244 C245 1.43(3) . ?
C341 C342 1.32(3) . ?
C341 C345 1.41(3) . ?
C342 C343 1.36(3) . ?
C343 C344 1.37(3) . ?
C344 C345 1.35(3) . ?
C441 C445 1.38(3) . ?
C441 C442 1.39(3) . ?
C442 C443 1.39(2) . ?
C443 C444 1.36(2) . ?
C444 C445 1.44(2) . ?
C506 C506 1.81(14) 3_566 ?
C506 Cl11 2.04(10) 3_566 ?
